data_2230602
loop_
_publ_author_name
'Liang, Yan-Shu'
'Liu, Bing-Ni'
'Liu, Mo'
'Liu, Deng-Ke'

_publ_section_title
;
 2-(Thiophen-2-yl)ethyl 4-methylbenzenesulfonate
;
_journal_coeditor_code CV5113
_journal_issue 7
_journal_name_full 'Acta Crystallographica Section E'
_journal_page_first o1787
_journal_paper_doi 10.1107/S1600536811023907
_journal_volume 67
_journal_year 2011
_chemical_formula_iupac 'C13 H14 O3 S2'
_chemical_formula_moiety 'C13 H14 O3 S2'
_chemical_formula_sum 'C13 H14 O3 S2'
_chemical_formula_weight 282.36
_chemical_name_systematic
;
2-(Thiophen-2-yl)ethyl 4-methylbenzenesulfonate
;
_space_group_IT_number 4
_symmetry_cell_setting monoclinic
_symmetry_space_group_name_Hall 'P 2yb'
_symmetry_space_group_name_H-M 'P 1 21 1'
_atom_sites_solution_hydrogens geom
_atom_sites_solution_primary direct
_atom_sites_solution_secondary difmap
_audit_creation_method SHELXL-97
_cell_angle_alpha 90.00
_cell_angle_beta 97.935(19)
_cell_angle_gamma 90.00
_cell_formula_units_Z 2
_cell_length_a 8.6130(9)
_cell_length_b 5.9961(4)
_cell_length_c 13.1284(12)
_cell_measurement_reflns_used 2573
_cell_measurement_temperature 113(2)
_cell_measurement_theta_max 27.9
_cell_measurement_theta_min 2.4
_cell_volume 671.52(11)
_computing_cell_refinement 'CrystalClear (Rigaku/MSC, 2005)'
_computing_data_collection 'CrystalClear (Rigaku/MSC, 2005)'
_computing_data_reduction 'CrystalClear (Rigaku/MSC, 2005)'
_computing_molecular_graphics 'SHELXTL (Sheldrick, 2008)'
_computing_publication_material 'CrystalStructure (Rigaku/MSC, 2005)'
_computing_structure_refinement 'SHELXL97 (Sheldrick, 2008)'
_computing_structure_solution 'SHELXS97 (Sheldrick, 2008)'
_diffrn_ambient_temperature 113(2)
_diffrn_detector_area_resol_mean 14.63
_diffrn_measured_fraction_theta_full 0.999
_diffrn_measured_fraction_theta_max 0.999
_diffrn_measurement_device_type 'Rigaku Saturn CCD area-detector'
_diffrn_measurement_method '\w and \f'
_diffrn_radiation_monochromator multilayer
_diffrn_radiation_source 'rotating anode'
_diffrn_radiation_type MoK\a
_diffrn_radiation_wavelength 0.71073
_diffrn_reflns_av_R_equivalents 0.0479
_diffrn_reflns_av_sigmaI/netI 0.0872
_diffrn_reflns_limit_h_max 11
_diffrn_reflns_limit_h_min -11
_diffrn_reflns_limit_k_max 7
_diffrn_reflns_limit_k_min -7
_diffrn_reflns_limit_l_max 13
_diffrn_reflns_limit_l_min -17
_diffrn_reflns_number 6939
_diffrn_reflns_theta_full 27.88
_diffrn_reflns_theta_max 27.88
_diffrn_reflns_theta_min 2.39
_diffrn_standards_decay_% 0
_diffrn_standards_interval_count 0
_diffrn_standards_interval_time 0
_diffrn_standards_number 0
_exptl_absorpt_coefficient_mu 0.393
_exptl_absorpt_correction_T_max 0.9618
_exptl_absorpt_correction_T_min 0.9255
_exptl_absorpt_correction_type multi-scan
_exptl_absorpt_process_details '(CrystalClear; Rigaku/MSC, 2005)'
_exptl_crystal_colour Colourless
_exptl_crystal_density_diffrn 1.396
_exptl_crystal_density_method 'not measured'
_exptl_crystal_description Prism
_exptl_crystal_F_000 296
_exptl_crystal_size_max 0.20
_exptl_crystal_size_mid 0.18
_exptl_crystal_size_min 0.10
_refine_diff_density_max 0.388
_refine_diff_density_min -0.376
_refine_ls_abs_structure_details 'Flack (1983), 1405 Friedel pairs'
_refine_ls_abs_structure_Flack 0.00(8)
_refine_ls_extinction_method none
_refine_ls_goodness_of_fit_ref 0.827
_refine_ls_hydrogen_treatment constr
_refine_ls_matrix_type full
_refine_ls_number_parameters 164
_refine_ls_number_reflns 3167
_refine_ls_number_restraints 1
_refine_ls_restrained_S_all 0.827
_refine_ls_R_factor_all 0.0419
_refine_ls_R_factor_gt 0.0349
_refine_ls_shift/su_max 0.021
_refine_ls_shift/su_mean 0.001
_refine_ls_structure_factor_coef Fsqd
_refine_ls_weighting_details 'calc w=1/[\s^2^(Fo^2^)+(0.0455P)^2^] where P=(Fo^2^+2Fc^2^)/3'
_refine_ls_weighting_scheme calc
_refine_ls_wR_factor_gt 0.0859
_refine_ls_wR_factor_ref 0.0877
_reflns_number_gt 2365
_reflns_number_total 3167
_reflns_threshold_expression I>2sigma(I)
_cod_data_source_file cv5113.cif
_cod_data_source_block I
_cod_original_cell_volume 671.52(10)
_cod_original_sg_symbol_H-M 'P 21'
_cod_database_code 2230602
_cod_database_fobs_code 2230602

loop_
_symmetry_equiv_pos_as_xyz
'x, y, z'
'-x, y+1/2, -z'

loop_
_atom_site_type_symbol
_atom_site_label
_atom_site_fract_x
_atom_site_fract_y
_atom_site_fract_z
_atom_site_U_iso_or_equiv
_atom_site_adp_type
_atom_site_calc_flag
_atom_site_refinement_flags
_atom_site_occupancy
_atom_site_symmetry_multiplicity
_atom_site_disorder_assembly
_atom_site_disorder_group
S S1 0.19325(6) 0.31172(10) 0.75706(4) 0.02115(14) Uani d . 1 1 . .
S S2 0.22445(7) 0.29779(13) 0.39671(4) 0.03087(17) Uani d . 1 1 . .
O O1 0.15911(18) 0.3941(3) 0.64203(11) 0.0213(4) Uani d . 1 1 . .
O O2 0.1803(2) 0.0753(3) 0.75046(13) 0.0330(5) Uani d . 1 1 . .
O O3 0.33583(19) 0.4105(3) 0.80406(12) 0.0278(4) Uani d . 1 1 . .
C C1 0.3827(2) 0.3018(6) 0.33242(16) 0.0278(5) Uani d . 1 1 . .
H H1 0.4116 0.1822 0.2915 0.033 Uiso calc R 1 1 . .
C C2 0.4623(3) 0.4953(5) 0.34661(18) 0.0275(6) Uani d . 1 1 . .
H H2 0.5542 0.5244 0.3163 0.033 Uiso calc R 1 1 . .
C C3 0.3976(2) 0.6547(4) 0.41104(16) 0.0193(5) Uani d . 1 1 . .
H H3 0.4385 0.7991 0.4282 0.023 Uiso calc R 1 1 . .
C C4 0.2621(3) 0.5599(4) 0.44481(16) 0.0201(5) Uani d . 1 1 . .
C C5 0.1556(3) 0.6739(4) 0.51055(16) 0.0263(6) Uani d . 1 1 . .
H H5A 0.1611 0.8368 0.4993 0.032 Uiso calc R 1 1 . .
H H5B 0.0465 0.6263 0.4870 0.032 Uiso calc R 1 1 . .
C C6 0.1919(3) 0.6291(4) 0.62353(17) 0.0221(5) Uani d . 1 1 . .
H H6A 0.3035 0.6624 0.6477 0.027 Uiso calc R 1 1 . .
H H6B 0.1265 0.7255 0.6617 0.027 Uiso calc R 1 1 . .
C C7 0.0366(3) 0.4163(4) 0.81555(16) 0.0202(5) Uani d . 1 1 . .
C C8 0.0527(3) 0.6179(4) 0.86654(16) 0.0207(5) Uani d . 1 1 . .
H H8 0.1479 0.6996 0.8707 0.025 Uiso calc R 1 1 . .
C C9 -0.0732(3) 0.7003(4) 0.91203(16) 0.0232(5) Uani d . 1 1 . .
H H9 -0.0638 0.8400 0.9465 0.028 Uiso calc R 1 1 . .
C C10 -0.2126(3) 0.5795(5) 0.90745(16) 0.0269(6) Uani d . 1 1 . .
C C11 -0.2247(3) 0.3748(4) 0.85539(17) 0.0261(6) Uani d . 1 1 . .
H H11 -0.3190 0.2912 0.8518 0.031 Uiso calc R 1 1 . .
C C12 -0.1017(2) 0.2926(5) 0.80928(15) 0.0233(5) Uani d . 1 1 . .
H H12 -0.1110 0.1540 0.7739 0.028 Uiso calc R 1 1 . .
C C13 -0.3486(3) 0.6686(5) 0.9550(2) 0.0415(8) Uani d . 1 1 . .
H H13A -0.4457 0.6455 0.9078 0.062 Uiso calc R 1 1 . .
H H13B -0.3336 0.8284 0.9687 0.062 Uiso calc R 1 1 . .
H H13C -0.3554 0.5901 1.0197 0.062 Uiso calc R 1 1 . .

loop_
_atom_site_aniso_label
_atom_site_aniso_U_11
_atom_site_aniso_U_22
_atom_site_aniso_U_33
_atom_site_aniso_U_12
_atom_site_aniso_U_13
_atom_site_aniso_U_23
S1 0.0254(3) 0.0184(3) 0.0206(3) 0.0022(3) 0.0066(2) 0.0007(3)
S2 0.0249(3) 0.0325(4) 0.0362(3) -0.0035(4) 0.0080(2) -0.0007(4)
O1 0.0264(9) 0.0206(9) 0.0176(8) -0.0047(7) 0.0059(7) -0.0013(6)
O2 0.0464(11) 0.0142(11) 0.0429(12) 0.0044(8) 0.0224(9) 0.0026(8)
O3 0.0240(9) 0.0355(11) 0.0228(9) 0.0015(8) -0.0004(7) 0.0032(8)
C1 0.0266(12) 0.0343(14) 0.0230(11) 0.0024(15) 0.0053(9) -0.0027(15)
C2 0.0210(13) 0.0330(16) 0.0301(13) 0.0011(11) 0.0097(10) 0.0086(12)
C3 0.0179(11) 0.0230(15) 0.0163(11) 0.0085(10) 0.0000(8) 0.0010(10)
C4 0.0235(12) 0.0206(14) 0.0160(11) 0.0033(10) 0.0018(9) 0.0051(10)
C5 0.0282(13) 0.0274(16) 0.0245(12) 0.0073(11) 0.0080(10) 0.0070(11)
C6 0.0246(12) 0.0189(14) 0.0236(12) -0.0014(10) 0.0056(9) -0.0005(10)
C7 0.0245(13) 0.0214(14) 0.0149(11) 0.0018(10) 0.0032(9) 0.0009(10)
C8 0.0277(13) 0.0196(14) 0.0149(11) -0.0032(10) 0.0041(9) 0.0017(9)
C9 0.0317(13) 0.0192(13) 0.0185(11) 0.0031(11) 0.0026(9) -0.0029(11)
C10 0.0283(14) 0.0343(17) 0.0182(12) 0.0025(12) 0.0036(10) -0.0009(11)
C11 0.0251(13) 0.0309(17) 0.0225(12) -0.0049(10) 0.0039(10) -0.0049(10)
C12 0.0300(12) 0.0200(13) 0.0196(10) -0.0027(13) 0.0023(8) -0.0010(12)
C13 0.0290(14) 0.059(2) 0.0373(15) 0.0042(15) 0.0080(11) -0.0180(16)

loop_
_atom_type_symbol
_atom_type_description
_atom_type_scat_dispersion_real
_atom_type_scat_dispersion_imag
_atom_type_scat_source
C C 0.0033 0.0016 'International Tables Vol C Tables 4.2.6.8 and 6.1.1.4'
H H 0.0000 0.0000 'International Tables Vol C Tables 4.2.6.8 and 6.1.1.4'
O O 0.0106 0.0060 'International Tables Vol C Tables 4.2.6.8 and 6.1.1.4'
S S 0.1246 0.1234 'International Tables Vol C Tables 4.2.6.8 and 6.1.1.4'

loop_
_geom_angle_atom_site_label_1
_geom_angle_atom_site_label_2
_geom_angle_atom_site_label_3
_geom_angle_site_symmetry_1
_geom_angle_site_symmetry_3
_geom_angle
_geom_angle_publ_flag
O2 S1 O3 . . 119.74(12) ?
O2 S1 O1 . . 104.53(10) ?
O3 S1 O1 . . 108.65(9) ?
O2 S1 C7 . . 108.87(12) ?
O3 S1 C7 . . 109.28(11) ?
O1 S1 C7 . . 104.69(10) ?
C1 S2 C4 . . 92.64(13) ?
C6 O1 S1 . . 116.46(14) ?
C2 C1 S2 . . 111.8(2) ?
C2 C1 H1 . . 124.1 ?
S2 C1 H1 . . 124.1 ?
C1 C2 C3 . . 115.0(2) ?
C1 C2 H2 . . 122.5 ?
C3 C2 H2 . . 122.5 ?
C4 C3 C2 . . 108.6(2) ?
C4 C3 H3 . . 125.7 ?
C2 C3 H3 . . 125.7 ?
C3 C4 C5 . . 126.0(2) ?
C3 C4 S2 . . 111.98(17) ?
C5 C4 S2 . . 121.96(18) ?
C6 C5 C4 . . 115.19(19) ?
C6 C5 H5A . . 108.5 ?
C4 C5 H5A . . 108.5 ?
C6 C5 H5B . . 108.5 ?
C4 C5 H5B . . 108.5 ?
H5A C5 H5B . . 107.5 ?
O1 C6 C5 . . 108.57(19) ?
O1 C6 H6A . . 110.0 ?
C5 C6 H6A . . 110.0 ?
O1 C6 H6B . . 110.0 ?
C5 C6 H6B . . 110.0 ?
H6A C6 H6B . . 108.4 ?
C8 C7 C12 . . 121.5(2) ?
C8 C7 S1 . . 119.52(18) ?
C12 C7 S1 . . 119.0(2) ?
C7 C8 C9 . . 119.0(2) ?
C7 C8 H8 . . 120.5 ?
C9 C8 H8 . . 120.5 ?
C10 C9 C8 . . 120.8(2) ?
C10 C9 H9 . . 119.6 ?
C8 C9 H9 . . 119.6 ?
C9 C10 C11 . . 118.7(2) ?
C9 C10 C13 . . 120.9(3) ?
C11 C10 C13 . . 120.3(2) ?
C12 C11 C10 . . 121.1(2) ?
C12 C11 H11 . . 119.5 ?
C10 C11 H11 . . 119.5 ?
C11 C12 C7 . . 118.9(3) ?
C11 C12 H12 . . 120.5 ?
C7 C12 H12 . . 120.5 ?
C10 C13 H13A . . 109.5 ?
C10 C13 H13B . . 109.5 ?
H13A C13 H13B . . 109.5 ?
C10 C13 H13C . . 109.5 ?
H13A C13 H13C . . 109.5 ?
H13B C13 H13C . . 109.5 ?

loop_
_geom_bond_atom_site_label_1
_geom_bond_atom_site_label_2
_geom_bond_site_symmetry_2
_geom_bond_distance
_geom_bond_publ_flag
S1 O2 . 1.4236(19) ?
S1 O3 . 1.4250(17) ?
S1 O1 . 1.5776(15) ?
S1 C7 . 1.758(2) ?
S2 C1 . 1.700(2) ?
S2 C4 . 1.708(3) ?
O1 C6 . 1.464(3) ?
C1 C2 . 1.347(4) ?
C1 H1 . 0.9500 ?
C2 C3 . 1.438(3) ?
C2 H2 . 0.9500 ?
C3 C4 . 1.423(3) ?
C3 H3 . 0.9500 ?
C4 C5 . 1.507(3) ?
C5 C6 . 1.497(3) ?
C5 H5A . 0.9900 ?
C5 H5B . 0.9900 ?
C6 H6A . 0.9900 ?
C6 H6B . 0.9900 ?
C7 C8 . 1.379(3) ?
C7 C12 . 1.396(3) ?
C8 C9 . 1.399(3) ?
C8 H8 . 0.9500 ?
C9 C10 . 1.396(3) ?
C9 H9 . 0.9500 ?
C10 C11 . 1.402(4) ?
C10 C13 . 1.500(3) ?
C11 C12 . 1.382(3) ?
C11 H11 . 0.9500 ?
C12 H12 . 0.9500 ?
C13 H13A . 0.9800 ?
C13 H13B . 0.9800 ?
C13 H13C . 0.9800 ?

loop_
_geom_hbond_atom_site_label_D
_geom_hbond_atom_site_label_H
_geom_hbond_atom_site_label_A
_geom_hbond_site_symmetry_A
_geom_hbond_distance_DH
_geom_hbond_distance_HA
_geom_hbond_distance_DA
_geom_hbond_angle_DHA
C2 H2 O2 2_656 0.95 2.58 3.523(3) 174
C6 H6B O2 1_565 0.99 2.41 3.161(3) 132
C13 H13A O3 1_455 0.98 2.58 3.496(3) 155

loop_
_geom_torsion_atom_site_label_1
_geom_torsion_atom_site_label_2
_geom_torsion_atom_site_label_3
_geom_torsion_atom_site_label_4
_geom_torsion_site_symmetry_1
_geom_torsion_site_symmetry_2
_geom_torsion_site_symmetry_3
_geom_torsion_site_symmetry_4
_geom_torsion
_geom_torsion_publ_flag
O2 S1 O1 C6 . . . . -169.41(15) ?
O3 S1 O1 C6 . . . . -40.48(18) ?
C7 S1 O1 C6 . . . . 76.18(17) ?
C4 S2 C1 C2 . . . . 0.0(2) ?
S2 C1 C2 C3 . . . . -0.4(3) ?
C1 C2 C3 C4 . . . . 0.7(3) ?
C2 C3 C4 C5 . . . . -177.6(2) ?
C2 C3 C4 S2 . . . . -0.6(2) ?
C1 S2 C4 C3 . . . . 0.37(17) ?
C1 S2 C4 C5 . . . . 177.50(18) ?
C3 C4 C5 C6 . . . . -94.9(3) ?
S2 C4 C5 C6 . . . . 88.4(2) ?
S1 O1 C6 C5 . . . . 178.83(14) ?
C4 C5 C6 O1 . . . . -67.3(3) ?
O2 S1 C7 C8 . . . . 154.71(18) ?
O3 S1 C7 C8 . . . . 22.3(2) ?
O1 S1 C7 C8 . . . . -93.96(19) ?
O2 S1 C7 C12 . . . . -25.2(2) ?
O3 S1 C7 C12 . . . . -157.67(17) ?
O1 S1 C7 C12 . . . . 86.1(2) ?
C12 C7 C8 C9 . . . . -0.6(3) ?
S1 C7 C8 C9 . . . . 179.48(17) ?
C7 C8 C9 C10 . . . . 0.9(3) ?
C8 C9 C10 C11 . . . . -0.6(3) ?
C8 C9 C10 C13 . . . . -179.2(2) ?
C9 C10 C11 C12 . . . . 0.0(3) ?
C13 C10 C11 C12 . . . . 178.6(2) ?
C10 C11 C12 C7 . . . . 0.3(3) ?
C8 C7 C12 C11 . . . . 0.0(3) ?
S1 C7 C12 C11 . . . . 179.91(17) ?

loop_
_cod_related_entry_id
_cod_related_entry_database
_cod_related_entry_code
1 ChemSpider 2914547
